data_7111933
loop_
_publ_author_name
'Dinesh G. (Dan) Patel'
'Ian M. Walton'
'Jordan M. Cox'
'Cody J. Gleason'
'David R. Butzer'
'Jason B. Benedict'

_publ_section_title
;
 Photoresponsive porous materials: the design and synthesis of
 photochromic diarylethene-based linkers and a metal-organic framework
;
_journal_name_full Chem.Commun.
_journal_page_first 2653
_journal_paper_doi 10.1039/c3cc49666j
_journal_volume 50
_journal_year 2014
_chemical_formula_moiety 'C26 H20 Br2 S2'
_chemical_formula_sum 'C26 H20 Br2 S2'
_chemical_formula_weight 556.36
_chemical_name_systematic
;
 ?
;
_space_group_crystal_system monoclinic
_space_group_IT_number 15
_space_group_name_Hall '-C 2yc'
_space_group_name_H-M_alt 'C 1 2/c 1'
_symmetry_space_group_name_Hall '-C 2yc'
_symmetry_space_group_name_H-M 'C 1 2/c 1'
_atom_sites_solution_hydrogens geom
_atom_sites_solution_primary direct
_audit_creation_date 2013-11-15
_audit_creation_method
;
Olex2 1.2
(compiled 2013.11.15 svn.r2834 for OlexSys, GUI svn.r4707)
;
_cell_angle_alpha 90
_cell_angle_beta 94.3179(8)
_cell_angle_gamma 90
_cell_formula_units_Z 4
_cell_length_a 9.3043(3)
_cell_length_b 21.4919(8)
_cell_length_c 11.0020(4)
_cell_measurement_reflns_used 9884
_cell_measurement_temperature 90
_cell_measurement_theta_max 33.148
_cell_measurement_theta_min 2.391
_cell_volume 2193.79(13)
_computing_molecular_graphics 'Olex2 (Dolomanov et al., 2009)'
_computing_publication_material 'Olex2 (Dolomanov et al., 2009)'
_computing_structure_refinement 'XL (Sheldrick, 2008)'
_computing_structure_solution 'XS (Sheldrick, 2008)'
_diffrn_ambient_temperature 90
_diffrn_detector 'Bruker APEX2 area detector'
_diffrn_detector_area_resol_mean 7.9
_diffrn_detector_type 'CCD area detector'
_diffrn_measured_fraction_theta_full 1.000
_diffrn_measured_fraction_theta_max 1.000
_diffrn_measurement_device 'three-circle diffractometer'
_diffrn_measurement_device_type 'Bruker SMART APEX2 area detector'
_diffrn_measurement_method '\w and \f scans'
_diffrn_radiation_monochromator 'mirror optics'
_diffrn_radiation_probe x-ray
_diffrn_radiation_type 'Mo K\a'
_diffrn_radiation_wavelength 0.71073
_diffrn_radiation_xray_symbol K-L~3~
_diffrn_reflns_av_R_equivalents 0.0258
_diffrn_reflns_av_unetI/netI 0.0209
_diffrn_reflns_Laue_measured_fraction_full 1.000
_diffrn_reflns_Laue_measured_fraction_max 1.000
_diffrn_reflns_limit_h_max 14
_diffrn_reflns_limit_h_min -10
_diffrn_reflns_limit_k_max 32
_diffrn_reflns_limit_k_min -26
_diffrn_reflns_limit_l_max 16
_diffrn_reflns_limit_l_min -16
_diffrn_reflns_number 17072
_diffrn_reflns_point_group_measured_fraction_full 1.000
_diffrn_reflns_point_group_measured_fraction_max 1.000
_diffrn_reflns_theta_full 26.000
_diffrn_reflns_theta_max 33.154
_diffrn_reflns_theta_min 1.895
_diffrn_source 'microfocus rotating anode'
_diffrn_source_type 'Incoatec I\ms'
_exptl_absorpt_coefficient_mu 3.897
_exptl_absorpt_correction_T_max 0.7465
_exptl_absorpt_correction_T_min 0.7142
_exptl_absorpt_correction_type multi-scan
_exptl_absorpt_process_details
'SADABS-2012/1 (Bruker,2012) was used for absorption correction. wR2(int) was 0.0728 before and 0.0339 after correction. The Ratio of minimum to maximum transmission is 0.9567. The \l/2 correction factor is 0.0015.'
_exptl_crystal_colour 'clear colourless'
_exptl_crystal_colour_lustre clear
_exptl_crystal_colour_primary colourless
_exptl_crystal_density_diffrn 1.684
_exptl_crystal_description block
_exptl_crystal_F_000 1112
_exptl_crystal_recrystallization_method 'Slow cooling of a dimethylformamide solution'
_exptl_crystal_size_max 0.05
_exptl_crystal_size_mid 0.04
_exptl_crystal_size_min 0.02
_refine_diff_density_max 0.628
_refine_diff_density_min -0.266
_refine_diff_density_rms 0.078
_refine_ls_extinction_method none
_refine_ls_goodness_of_fit_ref 1.085
_refine_ls_hydrogen_treatment riding
_refine_ls_matrix_type full
_refine_ls_number_parameters 138
_refine_ls_number_reflns 4186
_refine_ls_number_restraints 0
_refine_ls_restrained_S_all 1.085
_refine_ls_R_factor_all 0.0255
_refine_ls_R_factor_gt 0.0219
_refine_ls_shift/su_max 0.001
_refine_ls_shift/su_mean 0.000
_refine_ls_structure_factor_coef Fsqd
_refine_ls_weighting_details 'w=1/[\s^2^(Fo^2^)+(0.0221P)^2^+2.9004P] where P=(Fo^2^+2Fc^2^)/3'
_refine_ls_weighting_scheme calc
_refine_ls_wR_factor_gt 0.0560
_refine_ls_wR_factor_ref 0.0577
_reflns_Friedel_coverage 0.000
_reflns_number_gt 3845
_reflns_number_total 4186
_reflns_threshold_expression 'I > 2\s(I)'
_cod_data_source_file c3cc49666j.txt
_cod_data_source_block 6a
_cod_database_code 7111933
_shelxl_version_number 2013-3
_shelx_space_group_comment
;
The symmetry employed for this shelxl refinement is uniquely defined
by the following loop, which should always be used as a source of
symmetry information in preference to the above space-group names.
They are only intended as comments.
;
_olex2_refinement_description
;
1. Fixed Uiso
 At 1.2 times of:
  All C(H) groups
 At 1.5 times of:
  All C(H,H,H) groups
2.a Aromatic/amide H refined with riding coordinates:
 C1(H1), C3(H3), C4(H4), C9(H9)
2.b Idealised Me refined as rotating group:
 C11(H11A,H11B,H11C), C13(H13A,H13B,H13C)
;

loop_
_space_group_symop_operation_xyz
'x, y, z'
'-x, y, -z+1/2'
'x+1/2, y+1/2, z'
'-x+1/2, y+1/2, -z+1/2'
'-x, -y, -z'
'x, -y, z-1/2'
'-x+1/2, -y+1/2, -z'
'x+1/2, -y+1/2, z-1/2'

loop_
_atom_site_label
_atom_site_type_symbol
_atom_site_fract_x
_atom_site_fract_y
_atom_site_fract_z
_atom_site_U_iso_or_equiv
_atom_site_adp_type
_atom_site_occupancy
_atom_site_site_symmetry_order
_atom_site_calc_flag
_atom_site_refinement_flags_posn
Br1 Br -0.00740(2) 0.33895(2) 0.46078(2) 0.01608(4) Uani 1 1 d .
S1 S 0.20168(3) 0.60724(2) 0.26908(3) 0.01286(6) Uani 1 1 d .
C1 C 0.23244(13) 0.39269(5) 0.35677(10) 0.01181(19) Uani 1 1 d .
H1 H 0.1898 0.4302 0.3762 0.014 Uiso 1 1 calc R
C3 C 0.22750(14) 0.27991(6) 0.35335(11) 0.0142(2) Uani 1 1 d .
H3 H 0.1806 0.2429 0.3690 0.017 Uiso 1 1 calc R
C4 C 0.35726(14) 0.27946(5) 0.30087(10) 0.0134(2) Uani 1 1 d .
H4 H 0.3981 0.2415 0.2819 0.016 Uiso 1 1 calc R
C6 C 0.36434(13) 0.39263(5) 0.30056(10) 0.01045(18) Uani 1 1 d .
C9 C 0.42328(12) 0.55756(5) 0.37870(10) 0.01098(18) Uani 1 1 d .
H9 H 0.5056 0.5509 0.4304 0.013 Uiso 1 1 calc R
C8 C 0.36234(12) 0.51118(5) 0.29643(10) 0.00991(18) Uani 1 1 d .
C5 C 0.43022(13) 0.33511(5) 0.27500(10) 0.01073(18) Uani 1 1 d .
C10 C 0.34895(13) 0.61228(5) 0.37389(10) 0.01164(19) Uani 1 1 d .
C7 C 0.43363(12) 0.45074(5) 0.27353(10) 0.01010(18) Uani 1 1 d .
C2 C 0.16746(13) 0.33737(5) 0.38266(10) 0.0128(2) Uani 1 1 d .
C12 C 0.24006(12) 0.53140(5) 0.23083(10) 0.01087(18) Uani 1 1 d .
C11 C 0.38265(16) 0.67147(6) 0.44224(12) 0.0189(2) Uani 1 1 d .
H11A H 0.3677 0.7062 0.3880 0.028 Uiso 1 1 calc GR
H11B H 0.4813 0.6708 0.4748 0.028 Uiso 1 1 calc GR
H11C H 0.3206 0.6753 0.5077 0.028 Uiso 1 1 calc GR
C13 C 0.14960(14) 0.49856(6) 0.13201(11) 0.0157(2) Uani 1 1 d .
H13A H 0.0955 0.4660 0.1672 0.024 Uiso 1 1 calc GR
H13B H 0.2109 0.4810 0.0746 0.024 Uiso 1 1 calc GR
H13C H 0.0845 0.5277 0.0910 0.024 Uiso 1 1 calc GR

loop_
_atom_site_aniso_label
_atom_site_aniso_U_11
_atom_site_aniso_U_22
_atom_site_aniso_U_33
_atom_site_aniso_U_23
_atom_site_aniso_U_13
_atom_site_aniso_U_12
Br1 0.01548(6) 0.01248(6) 0.02068(6) 0.00296(4) 0.00399(4) -0.00202(4)
S1 0.01312(12) 0.00855(12) 0.01630(12) -0.00183(9) -0.00296(9) 0.00258(9)
C1 0.0129(5) 0.0090(5) 0.0135(4) 0.0005(3) 0.0003(4) -0.0009(4)
C3 0.0183(5) 0.0092(5) 0.0150(5) 0.0014(4) 0.0005(4) -0.0026(4)
C4 0.0179(5) 0.0076(5) 0.0146(5) -0.0001(4) 0.0002(4) -0.0012(4)
C6 0.0128(5) 0.0074(4) 0.0108(4) 0.0002(3) -0.0010(3) -0.0011(3)
C9 0.0123(5) 0.0087(5) 0.0116(4) -0.0001(3) -0.0012(3) -0.0003(4)
C8 0.0111(4) 0.0063(4) 0.0122(4) 0.0003(3) 0.0000(3) -0.0006(3)
C5 0.0145(5) 0.0068(4) 0.0106(4) 0.0004(3) -0.0012(3) -0.0005(3)
C10 0.0132(5) 0.0088(5) 0.0126(4) -0.0013(3) -0.0010(4) -0.0004(4)
C7 0.0119(5) 0.0067(4) 0.0115(4) 0.0002(3) -0.0008(3) 0.0004(3)
C2 0.0143(5) 0.0110(5) 0.0130(4) 0.0015(4) 0.0003(4) -0.0015(4)
C12 0.0109(4) 0.0079(4) 0.0136(4) -0.0012(3) -0.0003(4) -0.0003(4)
C11 0.0242(6) 0.0112(5) 0.0204(5) -0.0055(4) -0.0044(5) 0.0009(4)
C13 0.0164(5) 0.0126(5) 0.0174(5) -0.0027(4) -0.0041(4) -0.0009(4)

loop_
_atom_type_symbol
_atom_type_description
_atom_type_scat_dispersion_real
_atom_type_scat_dispersion_imag
_atom_type_scat_source
C C 0.0033 0.0016 'International Tables Vol C Tables 4.2.6.8 and 6.1.1.4'
H H 0.0000 0.0000 'International Tables Vol C Tables 4.2.6.8 and 6.1.1.4'
Br Br -0.2901 2.4595 'International Tables Vol C Tables 4.2.6.8 and 6.1.1.4'
S S 0.1246 0.1234 'International Tables Vol C Tables 4.2.6.8 and 6.1.1.4'

loop_
_geom_angle_atom_site_label_1
_geom_angle_atom_site_label_2
_geom_angle_atom_site_label_3
_geom_angle
_geom_angle_site_symmetry_1
_geom_angle_site_symmetry_3
C10 S1 C12 93.08(5) . .
C2 C1 C6 119.97(11) . .
C4 C3 C2 118.65(11) . .
C3 C4 C5 121.84(11) . .
C1 C6 C5 119.32(10) . .
C1 C6 C7 120.24(10) . .
C5 C6 C7 120.41(10) . .
C10 C9 C8 113.56(10) . .
C9 C8 C7 123.59(10) . .
C12 C8 C9 112.63(10) . .
C12 C8 C7 123.37(10) . .
C4 C5 C6 118.44(11) . .
C4 C5 C5 122.29(7) . 2_655
C6 C5 C5 119.27(7) . 2_655
C9 C10 S1 110.27(8) . .
C9 C10 C11 128.78(11) . .
C11 C10 S1 120.93(9) . .
C6 C7 C8 120.49(10) . .
C7 C7 C6 120.29(6) 2_655 .
C7 C7 C8 119.22(6) 2_655 .
C1 C2 Br1 118.97(9) . .
C1 C2 C3 121.69(11) . .
C3 C2 Br1 119.34(9) . .
C8 C12 S1 110.45(8) . .
C8 C12 C13 129.07(10) . .
C13 C12 S1 120.36(9) . .

loop_
_geom_bond_atom_site_label_1
_geom_bond_atom_site_label_2
_geom_bond_distance
_geom_bond_site_symmetry_2
Br1 C2 1.8967(12) .
S1 C10 1.7266(12) .
S1 C12 1.7273(11) .
C1 C6 1.4152(16) .
C1 C2 1.3735(16) .
C3 C4 1.3770(18) .
C3 C2 1.4028(17) .
C4 C5 1.4147(16) .
C6 C5 1.4175(16) .
C6 C7 1.4466(15) .
C9 C8 1.4342(15) .
C9 C10 1.3633(16) .
C8 C7 1.4886(15) .
C8 C12 1.3713(15) .
C5 C5 1.448(2) 2_655
C10 C11 1.4989(17) .
C7 C7 1.375(2) 2_655
C12 C13 1.5002(16) .

loop_
_geom_torsion_atom_site_label_1
_geom_torsion_atom_site_label_2
_geom_torsion_atom_site_label_3
_geom_torsion_atom_site_label_4
_geom_torsion
_geom_torsion_site_symmetry_4
C1 C6 C5 C4 3.35(16) .
C1 C6 C5 C5 -175.91(12) 2_655
C1 C6 C7 C8 -4.28(16) .
C1 C6 C7 C7 175.64(13) 2_655
C3 C4 C5 C6 -2.12(17) .
C3 C4 C5 C5 177.11(13) 2_655
C4 C3 C2 Br1 -177.57(9) .
C4 C3 C2 C1 2.12(18) .
C6 C1 C2 Br1 178.83(8) .
C6 C1 C2 C3 -0.86(18) .
C9 C8 C7 C6 119.24(12) .
C9 C8 C7 C7 -60.67(18) 2_655
C9 C8 C12 S1 0.64(12) .
C9 C8 C12 C13 176.58(11) .
C8 C9 C10 S1 0.62(13) .
C8 C9 C10 C11 -177.58(12) .
C5 C6 C7 C8 177.94(10) .
C5 C6 C7 C7 -2.15(19) 2_655
C10 S1 C12 C8 -0.25(9) .
C10 S1 C12 C13 -176.60(10) .
C10 C9 C8 C7 172.04(10) .
C10 C9 C8 C12 -0.83(14) .
C7 C6 C5 C4 -178.84(10) .
C7 C6 C5 C5 1.90(19) 2_655
C7 C8 C12 S1 -172.25(9) .
C7 C8 C12 C13 3.69(19) .
C2 C1 C6 C5 -1.92(17) .
C2 C1 C6 C7 -179.73(10) .
C2 C3 C4 C5 -0.58(18) .
C12 S1 C10 C9 -0.21(9) .
C12 S1 C10 C11 178.15(11) .
C12 C8 C7 C6 -68.64(15) .
C12 C8 C7 C7 111.45(15) 2_655
